data_2210218
loop_
_publ_author_name
'Sadeghi-Khomami,  Ali'
'Thomas, Neil R.'
'Wilson, Claire'

_publ_section_title
;(+-)-<i>exo</i>-2-Hydroxy-5-oxo-4,8-dioxatricyclo[4.2.1.0^3,7^]nonane-9-<i>exo</i>-carboxylic
 acid
;
_journal_coeditor_code FB2008
_journal_issue 9
_journal_name_full 'Acta Crystallographica Section E'
_journal_page_first o3759
_journal_page_last o3761
_journal_paper_doi 10.1107/S1600536806030649
_journal_volume 62
_journal_year 2006
_chemical_formula_moiety 'C8 H9 N O5'
_chemical_formula_sum 'C8 H9 N O5'
_chemical_formula_weight 199.16
_chemical_name_systematic
;
(+-)-exo-2-Hydroxy-5-oxo-4,8-dioxatricyclo[4.2.1.03,7]nonane-9-exo-carboxylic
acid
;
_space_group_IT_number 14
_symmetry_cell_setting monoclinic
_symmetry_space_group_name_Hall '-P 2ybc'
_symmetry_space_group_name_H-M 'P 1 21/c 1'
_atom_sites_solution_hydrogens difmap
_atom_sites_solution_primary direct
_atom_sites_solution_secondary difmap
_audit_creation_method SHELXL-97
_cell_angle_alpha 90.00
_cell_angle_beta 97.5250(10)
_cell_angle_gamma 90.00
_cell_formula_units_Z 4
_cell_length_a 8.3843(6)
_cell_length_b 9.1844(6)
_cell_length_c 10.1638(7)
_cell_measurement_reflns_used 5318
_cell_measurement_temperature 150(2)
_cell_measurement_theta_max 27.5
_cell_measurement_theta_min 2.2
_cell_volume 775.92(9)
_computing_cell_refinement 'SAINT (Bruker, 2000)'
_computing_data_collection 'SMART (Bruker, 2001)'
_computing_data_reduction 'SAINT and SHELXTL (Bruker, 2001)'
_computing_molecular_graphics 'MERCURY (Version 1.4.1; Macrae <i>et al.</i>,  2006)'
_computing_publication_material 'SHELXL97 and PLATON (Spek, 2003)'
_computing_structure_refinement 'SHELXL97 (Sheldrick, 1997)'
_computing_structure_solution 'SHELXS97 (Sheldrick, 1997)'
_diffrn_ambient_temperature 150(2)
_diffrn_measured_fraction_theta_full 0.983
_diffrn_measured_fraction_theta_max 0.982
_diffrn_measurement_device_type 'Bruker SMART1000 CCD area-detector'
_diffrn_measurement_method \w
_diffrn_radiation_monochromator graphite
_diffrn_radiation_source 'normal-focus sealed tube'
_diffrn_radiation_type MoK\a
_diffrn_radiation_wavelength 0.71073
_diffrn_reflns_av_R_equivalents 0.051
_diffrn_reflns_av_sigmaI/netI 0.0104
_diffrn_reflns_limit_h_max 10
_diffrn_reflns_limit_h_min -10
_diffrn_reflns_limit_k_max 11
_diffrn_reflns_limit_k_min -11
_diffrn_reflns_limit_l_max 13
_diffrn_reflns_limit_l_min -13
_diffrn_reflns_number 6671
_diffrn_reflns_theta_full 27.50
_diffrn_reflns_theta_max 27.52
_diffrn_reflns_theta_min 2.45
_diffrn_standards_number 0
_exptl_absorpt_coefficient_mu 0.144
_exptl_absorpt_correction_type none
_exptl_crystal_colour colourless
_exptl_crystal_density_diffrn 1.705
_exptl_crystal_density_method 'not measured'
_exptl_crystal_description block
_exptl_crystal_F_000 416
_exptl_crystal_size_max 0.67
_exptl_crystal_size_mid 0.49
_exptl_crystal_size_min 0.31
_refine_diff_density_max 0.398
_refine_diff_density_min -0.236
_refine_ls_extinction_coef 0.025(4)
_refine_ls_extinction_expression Fc^*^=kFc[1+0.001xFc^2^\l^3^/sin(2\q)]^-1/4^
_refine_ls_extinction_method SHELXL97
_refine_ls_goodness_of_fit_ref 1.033
_refine_ls_hydrogen_treatment mixed
_refine_ls_matrix_type full
_refine_ls_number_parameters 140
_refine_ls_number_reflns 1744
_refine_ls_number_restraints 0
_refine_ls_restrained_S_all 1.033
_refine_ls_R_factor_all 0.0366
_refine_ls_R_factor_gt 0.0355
_refine_ls_shift/su_max 0.001
_refine_ls_shift/su_mean 0.000
_refine_ls_structure_factor_coef Fsqd
_refine_ls_weighting_details 'calc w=1/[\s^2^(Fo^2^)+(0.0546P)^2^+0.3811P] where P=(Fo^2^+2Fc^2^)/3'
_refine_ls_weighting_scheme calc
_refine_ls_wR_factor_gt 0.0952
_refine_ls_wR_factor_ref 0.0964
_reflns_number_gt 1665
_reflns_number_total 1744
_reflns_threshold_expression I>2\s(I)
_cod_data_source_file fb2008.cif
_cod_data_source_block I
_cod_depositor_comments
;
The following automatic conversions were performed:
'_symmetry_cell_setting' value 'Monoclinic' changed to 'monoclinic'
according to '/home/saulius/struct/CIF-dictionaries/cif_core.dic'
dictionary named 'cif_core.dic' version 2.4.1 from 2010-06-29.

Automatic conversion script
Id: cif_fix_enum 1527 2010-12-29 10:47:43Z saulius 

The following automatic conversions were performed:

'_symmetry_cell_setting' value 'Monoclinic' changed to 'monoclinic'
according to /home/saulius/struct/CIF-dictionaries/cif_core.dic
dictionary named 'cif_core.dic' version 2.4.1 from 2010-06-29.

Automatic conversion script
Id: cif_fix_values 1715 2011-07-08 13:25:40Z adriana 
;
_cod_original_sg_symbol_H-M 'P 21/c'
_cod_database_code 2210218
_cod_database_fobs_code 2210218

loop_
_symmetry_equiv_pos_as_xyz
'x, y, z'
'-x, y+1/2, -z+1/2'
'-x, -y, -z'
'x, -y-1/2, z-1/2'

loop_
_atom_site_type_symbol
_atom_site_label
_atom_site_fract_x
_atom_site_fract_y
_atom_site_fract_z
_atom_site_U_iso_or_equiv
_atom_site_adp_type
_atom_site_calc_flag
_atom_site_refinement_flags
_atom_site_occupancy
C C1 0.39752(13) 0.90298(12) 0.83551(11) 0.0162(2) Uani d . 1
H H1A 0.5033 0.8833 0.8904 0.019 Uiso calc R 1
O O2 0.27189(11) 0.91959(10) 1.03823(8) 0.0221(2) Uani d . 1
H H2 0.329(3) 0.843(2) 1.040(2) 0.046(6) Uiso d . 1
C C2 0.27728(14) 0.98325(13) 0.91116(11) 0.0184(3) Uani d . 1
H H2A 0.3023 1.0896 0.9187 0.022 Uiso calc R 1
C C3 0.11901(14) 0.95537(14) 0.81764(12) 0.0203(3) Uani d . 1
H H3A 0.0316 0.9169 0.8661 0.024 Uiso calc R 1
O O4 0.06852(11) 1.08301(10) 0.73785(9) 0.0251(2) Uani d . 1
O O5 0.10540(11) 1.17205(10) 0.53941(9) 0.0272(2) Uani d . 1
C C5 0.13596(14) 1.08018(13) 0.62312(12) 0.0205(3) Uani d . 1
C C6 0.24340(13) 0.94895(13) 0.62351(11) 0.0171(3) Uani d . 1
H H6A 0.2473 0.9071 0.5332 0.020 Uiso calc R 1
C C7 0.17366(13) 0.84289(13) 0.71936(11) 0.0185(3) Uani d . 1
H H7A 0.0875 0.7762 0.6771 0.022 Uiso calc R 1
O O8 0.30882(10) 0.77254(9) 0.79295(8) 0.0184(2) Uani d . 1
C C9 0.41311(13) 0.97821(12) 0.70168(11) 0.0155(2) Uani d . 1
H H9A 0.4365 1.0846 0.7126 0.019 Uiso calc R 1
C C10 0.54303(13) 0.89808(12) 0.63801(11) 0.0163(2) Uani d . 1
N N10 0.69432(13) 0.92649(13) 0.68952(12) 0.0243(3) Uani d . 1
H H10A 0.715(2) 0.989(2) 0.7503(19) 0.038(5) Uiso d . 1
O O11 0.50958(10) 0.80859(11) 0.54905(9) 0.0258(2) Uani d . 1
H H10B 0.769(2) 0.881(2) 0.6526(18) 0.035(4) Uiso d . 1

loop_
_atom_site_aniso_label
_atom_site_aniso_U_11
_atom_site_aniso_U_22
_atom_site_aniso_U_33
_atom_site_aniso_U_12
_atom_site_aniso_U_13
_atom_site_aniso_U_23
C1 0.0159(5) 0.0172(5) 0.0153(5) -0.0015(4) 0.0017(4) 0.0003(4)
O2 0.0267(5) 0.0245(5) 0.0161(4) 0.0012(3) 0.0063(3) 0.0021(3)
C2 0.0200(6) 0.0192(5) 0.0165(5) -0.0004(4) 0.0043(4) 0.0008(4)
C3 0.0176(5) 0.0241(6) 0.0197(5) 0.0018(4) 0.0046(4) 0.0022(4)
O4 0.0242(5) 0.0295(5) 0.0224(5) 0.0107(4) 0.0055(3) 0.0031(3)
O5 0.0257(5) 0.0292(5) 0.0263(5) 0.0087(4) 0.0020(4) 0.0065(4)
C5 0.0163(5) 0.0243(6) 0.0208(6) 0.0022(4) 0.0016(4) -0.0009(4)
C6 0.0156(5) 0.0192(5) 0.0163(5) 0.0009(4) 0.0013(4) 0.0005(4)
C7 0.0153(5) 0.0209(6) 0.0191(5) -0.0011(4) 0.0019(4) 0.0006(4)
O8 0.0186(4) 0.0161(4) 0.0203(4) -0.0009(3) 0.0012(3) 0.0010(3)
C9 0.0147(5) 0.0164(5) 0.0153(5) 0.0008(4) 0.0021(4) 0.0004(4)
C10 0.0170(5) 0.0160(5) 0.0162(5) 0.0002(4) 0.0037(4) 0.0025(4)
N10 0.0159(5) 0.0285(6) 0.0287(6) 0.0011(4) 0.0030(4) -0.0103(4)
O11 0.0199(4) 0.0308(5) 0.0270(5) -0.0007(4) 0.0044(3) -0.0123(4)

loop_
_atom_type_symbol
_atom_type_description
_atom_type_scat_dispersion_real
_atom_type_scat_dispersion_imag
_atom_type_scat_source
C C 0.0033 0.0016 'International Tables Vol C Tables 4.2.6.8 and 6.1.1.4'
H H 0.0000 0.0000 'International Tables Vol C Tables 4.2.6.8 and 6.1.1.4'
O O 0.0106 0.0060 'International Tables Vol C Tables 4.2.6.8 and 6.1.1.4'
N N 0.0061 0.0033 'International Tables Vol C Tables 4.2.6.8 and 6.1.1.4'

loop_
_geom_angle_atom_site_label_1
_geom_angle_atom_site_label_2
_geom_angle_atom_site_label_3
_geom_angle
O8 C1 C2 101.66(9)
O8 C1 C9 101.92(8)
C2 C1 C9 111.28(9)
O8 C1 H1A 113.6
C2 C1 H1A 113.6
C9 C1 H1A 113.6
C2 O2 H2 105.8(14)
O2 C2 C1 110.99(9)
O2 C2 C3 111.24(9)
C1 C2 C3 100.33(9)
O2 C2 H2A 111.3
C1 C2 H2A 111.3
C3 C2 H2A 111.3
O4 C3 C7 105.48(9)
O4 C3 C2 111.82(10)
C7 C3 C2 101.78(9)
O4 C3 H3A 112.4
C7 C3 H3A 112.4
C2 C3 H3A 112.4
C5 O4 C3 109.79(9)
O5 C5 O4 121.27(11)
O5 C5 C6 129.53(11)
O4 C5 C6 109.20(10)
C5 C6 C7 103.34(9)
C5 C6 C9 111.68(9)
C7 C6 C9 100.53(8)
C5 C6 H6A 113.4
C7 C6 H6A 113.4
C9 C6 H6A 113.4
O8 C7 C6 105.99(9)
O8 C7 C3 104.22(9)
C6 C7 C3 98.89(9)
O8 C7 H7A 115.3
C6 C7 H7A 115.3
C3 C7 H7A 115.3
C7 O8 C1 97.10(8)
C10 C9 C1 107.73(9)
C10 C9 C6 110.79(9)
C1 C9 C6 101.22(8)
C10 C9 H9A 112.2
C1 C9 H9A 112.2
C6 C9 H9A 112.2
O11 C10 N10 122.30(11)
O11 C10 C9 121.89(10)
N10 C10 C9 115.73(10)
C10 N10 H10A 121.0(13)
C10 N10 H10B 115.9(12)
H10A N10 H10B 122.9(17)

loop_
_geom_bond_atom_site_label_1
_geom_bond_atom_site_label_2
_geom_bond_distance
C1 O8 1.4460(13)
C1 C2 1.5344(15)
C1 C9 1.5464(15)
C1 H1A 1.0000
O2 C2 1.4238(14)
O2 H2 0.84(2)
C2 C3 1.5491(16)
C2 H2A 1.0000
C3 O4 1.4565(14)
C3 C7 1.5476(16)
C3 H3A 1.0000
O4 C5 1.3612(15)
O5 C5 1.2018(15)
C5 C6 1.5044(16)
C6 C7 1.5457(16)
C6 C9 1.5594(15)
C6 H6A 1.0000
C7 O8 1.4279(14)
C7 H7A 1.0000
C9 C10 1.5270(15)
C9 H9A 1.0000
C10 O11 1.2269(14)
C10 N10 1.3332(15)
N10 H10A 0.84(2)
N10 H10B 0.88(2)

loop_
_geom_hbond_atom_site_label_D
_geom_hbond_atom_site_label_H
_geom_hbond_atom_site_label_A
_geom_hbond_site_symmetry_A
_geom_hbond_distance_DH
_geom_hbond_distance_HA
_geom_hbond_distance_DA
_geom_hbond_angle_DHA
N10 H10A O2 3_677 0.84(2) 2.30(2) 3.0871(15) 156.1(17)
N10 H10B O5 3_676 0.88(2) 2.39(2) 3.1743(15) 149.8(16)
O2 H2 O11 4_576 0.84(2) 2.06(2) 2.8841(13) 167(2)
C2 H2A O11 2_656 1.00 2.55 3.4779(15) 154.2
C1 H1A O11 4_576 1.00 2.38 2.9723(14) 116.8
C7 H7A O4 2_546 1.00 2.43 3.2000(14) 133.4
C7 H7A O5 3_576 1.00 2.60 3.2862(15) 125.9

loop_
_geom_torsion_atom_site_label_1
_geom_torsion_atom_site_label_2
_geom_torsion_atom_site_label_3
_geom_torsion_atom_site_label_4
_geom_torsion
O8 C1 C2 O2 76.24(11)
C9 C1 C2 O2 -175.90(9)
O8 C1 C2 C3 -41.43(10)
C9 C1 C2 C3 66.43(11)
O2 C2 C3 O4 139.66(10)
C1 C2 C3 O4 -102.85(10)
O2 C2 C3 C7 -108.18(10)
C1 C2 C3 C7 9.31(11)
C7 C3 O4 C5 -20.84(12)
C2 C3 O4 C5 88.98(11)
C3 O4 C5 O5 176.83(11)
C3 O4 C5 C6 -2.27(13)
O5 C5 C6 C7 -154.72(13)
O4 C5 C6 C7 24.28(12)
O5 C5 C6 C9 98.04(15)
O4 C5 C6 C9 -82.96(12)
C5 C6 C7 O8 -141.71(9)
C9 C6 C7 O8 -26.23(11)
C5 C6 C7 C3 -34.04(11)
C9 C6 C7 C3 81.44(9)
O4 C3 C7 O8 142.70(9)
C2 C3 C7 O8 25.84(11)
O4 C3 C7 C6 33.59(11)
C2 C3 C7 C6 -83.27(10)
C6 C7 O8 C1 51.80(10)
C3 C7 O8 C1 -51.99(10)
C2 C1 O8 C7 58.46(9)
C9 C1 O8 C7 -56.51(9)
O8 C1 C9 C10 -76.25(10)
C2 C1 C9 C10 176.06(9)
O8 C1 C9 C6 40.06(10)
C2 C1 C9 C6 -67.62(11)
C5 C6 C9 C10 -145.28(10)
C7 C6 C9 C10 105.67(10)
C5 C6 C9 C1 100.68(10)
C7 C6 C9 C1 -8.38(10)
C1 C9 C10 O11 100.73(12)
C6 C9 C10 O11 -9.14(15)
C1 C9 C10 N10 -76.22(12)
C6 C9 C10 N10 173.92(10)
